data_7240219
loop_
_publ_author_name
'Xu, Xin'
'Chen, Dong'
'Li, Hongzhen'
'Yan, Mi'
'Xiong, Ying'
'Zhao, Haixia'
'Xu, Rong'

_publ_section_title
;
 Crystal structure evolution of an energetic compound dihydroxylammonium
 5,5&#x2032;-bistetrazole-1,1&#x2032;-diolate induced by solvents
;
_journal_issue 20
_journal_name_full 'RSC Advances'
_journal_page_first 11939
_journal_page_last 11944
_journal_paper_doi 10.1039/D0RA01182G
_journal_volume 10
_journal_year 2020
_chemical_formula_moiety '[NH2(CH3)2+][C2HO2N8-]'
_chemical_formula_sum 'C4 H9 N9 O2'
_chemical_formula_weight 215.20
_chemical_name_common DMA-BTO
_space_group_crystal_system orthorhombic
_space_group_IT_number 61
_space_group_name_Hall '-P 2ac 2ab'
_space_group_name_H-M_alt 'P b c a'
_atom_sites_solution_hydrogens mixed
_audit_creation_method SHELXL-2013
_audit_update_record
;
2020-01-18 deposited with the CCDC.	2020-03-16 downloaded from the CCDC.
;
_cell_angle_alpha 90
_cell_angle_beta 90
_cell_angle_gamma 90
_cell_formula_units_Z 8
_cell_length_a 11.6746(5)
_cell_length_b 8.8149(3)
_cell_length_c 18.1710(7)
_cell_measurement_reflns_used 3691
_cell_measurement_temperature 293(2)
_cell_measurement_theta_max 54.553
_cell_measurement_theta_min 5.682
_cell_volume 1869.99(13)
_computing_cell_refinement 'Bruker SAINT'
_computing_data_collection 'Bruker APEX2'
_computing_data_reduction 'Bruker SAINT'
_computing_molecular_graphics 'Bruker SHELXTL'
_computing_publication_material 'Bruker SHELXTL'
_computing_structure_refinement 'SHELXL-2013 (Sheldrick, 2013)'
_computing_structure_solution 'SHELXS-97 (Sheldrick 2008)'
_diffrn_ambient_temperature 293(2)
_diffrn_measured_fraction_theta_full 0.993
_diffrn_measured_fraction_theta_max 0.994
_diffrn_measurement_device_type 'Bruker APEX-II CCD'
_diffrn_measurement_method '\f and \w scans'
_diffrn_radiation_type MoK\a
_diffrn_radiation_wavelength 0.71073
_diffrn_reflns_av_R_equivalents 0.0499
_diffrn_reflns_av_unetI/netI 0.0365
_diffrn_reflns_Laue_measured_fraction_full 0.993
_diffrn_reflns_Laue_measured_fraction_max 0.994
_diffrn_reflns_limit_h_max 14
_diffrn_reflns_limit_h_min -14
_diffrn_reflns_limit_k_max 10
_diffrn_reflns_limit_k_min -9
_diffrn_reflns_limit_l_max 18
_diffrn_reflns_limit_l_min -22
_diffrn_reflns_number 8575
_diffrn_reflns_point_group_measured_fraction_full 0.993
_diffrn_reflns_point_group_measured_fraction_max 0.994
_diffrn_reflns_theta_full 25.242
_diffrn_reflns_theta_max 25.999
_diffrn_reflns_theta_min 2.841
_exptl_absorpt_coefficient_mu 0.125
_exptl_absorpt_correction_T_max 0.7456
_exptl_absorpt_correction_T_min 0.5564
_exptl_absorpt_correction_type multi-scan
_exptl_absorpt_process_details sadabs
_exptl_crystal_colour colorless
_exptl_crystal_density_diffrn 1.529
_exptl_crystal_description prismatic
_exptl_crystal_F_000 896
_exptl_crystal_recrystallization_method 'Re-crystallisation from solvent: DMAC'
_exptl_crystal_size_max 0.190
_exptl_crystal_size_mid 0.160
_exptl_crystal_size_min 0.110
_refine_diff_density_max 0.148
_refine_diff_density_min -0.166
_refine_diff_density_rms 0.033
_refine_ls_extinction_coef 0.049(5)
_refine_ls_extinction_expression Fc^*^=kFc[1+0.001xFc^2^\l^3^/sin(2\q)]^-1/4^
_refine_ls_extinction_method SHELXL
_refine_ls_goodness_of_fit_ref 1.057
_refine_ls_hydrogen_treatment mixed
_refine_ls_matrix_type full
_refine_ls_number_parameters 151
_refine_ls_number_reflns 1825
_refine_ls_number_restraints 1
_refine_ls_restrained_S_all 1.062
_refine_ls_R_factor_all 0.0484
_refine_ls_R_factor_gt 0.0385
_refine_ls_shift/su_max 0.000
_refine_ls_shift/su_mean 0.000
_refine_ls_structure_factor_coef Fsqd
_refine_ls_weighting_details 'w=1/[\s^2^(Fo^2^)+(0.0437P)^2^+0.4672P] where P=(Fo^2^+2Fc^2^)/3'
_refine_ls_weighting_scheme calc
_refine_ls_wR_factor_gt 0.0952
_refine_ls_wR_factor_ref 0.1032
_reflns_Friedel_coverage 0.000
_reflns_number_gt 1516
_reflns_number_total 1825
_reflns_threshold_expression 'I > 2\s(I)'
_cod_data_source_file d0ra01182g2.cif
_cod_data_source_block d8v19708
_cod_depositor_comments 'Adding full bibliography for 7240219--7240221.cif.'
_cod_database_code 7240219
_shelx_space_group_comment
; 
The symmetry employed for this shelxl refinement is uniquely defined 
by the following loop, which should always be used as a source of 
symmetry information in preference to the above space-group names. 
They are only intended as comments. 
;
_shelx_estimated_absorpt_t_min 0.977
_shelx_estimated_absorpt_t_max 0.986
_shelxl_version_number 2013-4

loop_
_space_group_symop_operation_xyz
'x, y, z'
'-x+1/2, -y, z+1/2'
'-x, y+1/2, -z+1/2'
'x+1/2, -y+1/2, -z'
'-x, -y, -z'
'x-1/2, y, -z-1/2'
'x, -y-1/2, z-1/2'
'-x-1/2, y-1/2, z'

loop_
_atom_site_label
_atom_site_type_symbol
_atom_site_fract_x
_atom_site_fract_y
_atom_site_fract_z
_atom_site_U_iso_or_equiv
_atom_site_adp_type
_atom_site_occupancy
_atom_site_site_symmetry_order
_atom_site_calc_flag
_atom_site_refinement_flags_posn
_atom_site_refinement_flags_adp
_atom_site_refinement_flags_occupancy
_atom_site_disorder_assembly
_atom_site_disorder_group
O1 O 0.15622(9) 0.50666(13) 0.49677(7) 0.0480(3) Uani 1 1 d D . . . .
O2 O 0.57016(8) 0.73969(13) 0.49337(6) 0.0430(3) Uani 1 1 d . . . . .
N1 N 0.24435(10) 0.52510(14) 0.44976(7) 0.0368(3) Uani 1 1 d . . . . .
N2 N 0.23948(12) 0.47078(17) 0.38112(8) 0.0501(4) Uani 1 1 d . . . . .
N3 N 0.33705(12) 0.50309(16) 0.35164(8) 0.0505(4) Uani 1 1 d . . . . .
N4 N 0.40580(11) 0.57791(15) 0.39963(7) 0.0403(3) Uani 1 1 d . . . . .
N5 N 0.48373(10) 0.72500(14) 0.53987(7) 0.0335(3) Uani 1 1 d . . . . .
N6 N 0.48994(12) 0.77672(17) 0.60881(7) 0.0468(4) Uani 1 1 d . . . . .
N7 N 0.39233(13) 0.74377(19) 0.63925(8) 0.0551(4) Uani 1 1 d . . . . .
N8 N 0.32326(12) 0.67060(17) 0.59175(7) 0.0479(4) Uani 1 1 d . . . . .
N9 N 0.60598(12) 0.73454(17) 0.33849(7) 0.0411(4) Uani 1 1 d . . . . .
C1 C 0.34616(12) 0.59042(15) 0.46126(8) 0.0320(3) Uani 1 1 d . . . . .
C2 C 0.38200(12) 0.65989(16) 0.52951(8) 0.0329(3) Uani 1 1 d . . . . .
C3 C 0.65034(17) 0.6473(2) 0.27539(10) 0.0621(5) Uani 1 1 d . . . . .
H3A H 0.5878 0.6178 0.2442 0.093 Uiso 1 1 calc R U . . .
H3B H 0.6891 0.5583 0.2929 0.093 Uiso 1 1 calc R U . . .
H3C H 0.7030 0.7090 0.2480 0.093 Uiso 1 1 calc R U . . .
C4 C 0.53866(17) 0.8676(2) 0.31617(11) 0.0614(5) Uani 1 1 d . . . . .
H4A H 0.5860 0.9348 0.2878 0.092 Uiso 1 1 calc R U . . .
H4B H 0.5114 0.9195 0.3592 0.092 Uiso 1 1 calc R U . . .
H4C H 0.4747 0.8354 0.2869 0.092 Uiso 1 1 calc R U . . .
H9A H 0.6659(18) 0.763(2) 0.3652(11) 0.063(6) Uiso 1 1 d . . . . .
H9B H 0.5599(18) 0.677(2) 0.3669(12) 0.069(6) Uiso 1 1 d . . . . .
H1 H 0.1215(19) 0.599(2) 0.4989(13) 0.100(9) Uiso 1 1 d D . . . .

loop_
_atom_site_aniso_label
_atom_site_aniso_U_11
_atom_site_aniso_U_22
_atom_site_aniso_U_33
_atom_site_aniso_U_23
_atom_site_aniso_U_13
_atom_site_aniso_U_12
O1 0.0317(6) 0.0441(7) 0.0681(8) 0.0063(6) 0.0095(5) -0.0037(5)
O2 0.0305(6) 0.0523(7) 0.0462(6) -0.0086(5) 0.0069(5) -0.0062(5)
N1 0.0286(6) 0.0341(6) 0.0477(7) -0.0010(6) 0.0005(5) 0.0010(5)
N2 0.0414(8) 0.0533(8) 0.0555(9) -0.0142(7) -0.0074(7) -0.0005(6)
N3 0.0456(8) 0.0602(9) 0.0457(8) -0.0125(7) -0.0036(6) 0.0018(7)
N4 0.0379(7) 0.0449(7) 0.0380(7) -0.0039(6) 0.0012(5) -0.0006(6)
N5 0.0298(6) 0.0360(7) 0.0347(6) -0.0016(5) -0.0003(5) 0.0020(5)
N6 0.0443(8) 0.0581(9) 0.0380(7) -0.0085(6) -0.0033(6) 0.0016(6)
N7 0.0520(9) 0.0742(10) 0.0391(8) -0.0088(7) 0.0032(7) -0.0027(8)
N8 0.0423(8) 0.0625(9) 0.0390(7) -0.0030(6) 0.0071(6) -0.0038(7)
N9 0.0348(7) 0.0521(8) 0.0365(7) 0.0036(6) 0.0012(6) -0.0027(6)
C1 0.0280(7) 0.0296(7) 0.0385(8) 0.0030(6) 0.0013(6) 0.0018(5)
C2 0.0298(7) 0.0336(7) 0.0355(7) 0.0022(6) 0.0012(6) 0.0011(6)
C3 0.0676(12) 0.0629(11) 0.0559(11) -0.0142(9) 0.0030(9) 0.0041(10)
C4 0.0639(12) 0.0546(11) 0.0658(12) 0.0108(9) 0.0058(9) 0.0104(9)

loop_
_atom_type_symbol
_atom_type_description
_atom_type_scat_dispersion_real
_atom_type_scat_dispersion_imag
_atom_type_scat_source
C C 0.0033 0.0016 'International Tables Vol C Tables 4.2.6.8 and 6.1.1.4'
H H 0.0000 0.0000 'International Tables Vol C Tables 4.2.6.8 and 6.1.1.4'
N N 0.0061 0.0033 'International Tables Vol C Tables 4.2.6.8 and 6.1.1.4'
O O 0.0106 0.0060 'International Tables Vol C Tables 4.2.6.8 and 6.1.1.4'

loop_
_geom_angle_atom_site_label_1
_geom_angle_atom_site_label_2
_geom_angle_atom_site_label_3
_geom_angle
_geom_angle_site_symmetry_1
_geom_angle_site_symmetry_3
_geom_angle_publ_flag
N1 O1 H1 105.1(15) . . ?
N2 N1 C1 109.74(12) . . ?
N2 N1 O1 121.05(12) . . ?
C1 N1 O1 129.18(13) . . ?
N3 N2 N1 105.69(12) . . ?
N2 N3 N4 111.28(13) . . ?
C1 N4 N3 105.86(12) . . ?
O2 N5 C2 129.20(12) . . ?
O2 N5 N6 121.64(12) . . ?
C2 N5 N6 109.15(12) . . ?
N7 N6 N5 105.99(13) . . ?
N6 N7 N8 111.07(13) . . ?
C2 N8 N7 105.74(13) . . ?
C4 N9 C3 112.93(14) . . ?
C4 N9 H9A 110.3(13) . . ?
C3 N9 H9A 107.2(13) . . ?
C4 N9 H9B 106.8(13) . . ?
C3 N9 H9B 111.1(13) . . ?
H9A N9 H9B 108.4(19) . . ?
N4 C1 N1 107.43(13) . . ?
N4 C1 C2 127.54(13) . . ?
N1 C1 C2 125.03(13) . . ?
N8 C2 N5 108.05(13) . . ?
N8 C2 C1 127.77(13) . . ?
N5 C2 C1 124.18(13) . . ?
N9 C3 H3A 109.5 . . ?
N9 C3 H3B 109.5 . . ?
H3A C3 H3B 109.5 . . ?
N9 C3 H3C 109.5 . . ?
H3A C3 H3C 109.5 . . ?
H3B C3 H3C 109.5 . . ?
N9 C4 H4A 109.5 . . ?
N9 C4 H4B 109.5 . . ?
H4A C4 H4B 109.5 . . ?
N9 C4 H4C 109.5 . . ?
H4A C4 H4C 109.5 . . ?
H4B C4 H4C 109.5 . . ?

loop_
_geom_bond_atom_site_label_1
_geom_bond_atom_site_label_2
_geom_bond_distance
_geom_bond_site_symmetry_2
_geom_bond_publ_flag
O1 N1 1.3471(16) . ?
O1 H1 0.906(16) . ?
O2 N5 1.3224(15) . ?
N1 N2 1.337(2) . ?
N1 C1 1.3371(18) . ?
N2 N3 1.291(2) . ?
N3 N4 1.3562(18) . ?
N4 C1 1.3233(18) . ?
N5 C2 1.3325(18) . ?
N5 N6 1.3351(18) . ?
N6 N7 1.2997(19) . ?
N7 N8 1.346(2) . ?
N8 C2 1.3260(18) . ?
N9 C4 1.469(2) . ?
N9 C3 1.474(2) . ?
N9 H9A 0.89(2) . ?
N9 H9B 0.90(2) . ?
C1 C2 1.445(2) . ?
C3 H3A 0.9600 . ?
C3 H3B 0.9600 . ?
C3 H3C 0.9600 . ?
C4 H4A 0.9600 . ?
C4 H4B 0.9600 . ?
C4 H4C 0.9600 . ?

loop_
_geom_hbond_atom_site_label_D
_geom_hbond_atom_site_label_H
_geom_hbond_atom_site_label_A
_geom_hbond_distance_DH
_geom_hbond_distance_HA
_geom_hbond_distance_DA
_geom_hbond_angle_DHA
_geom_hbond_site_symmetry_A
N9 H9A N7 0.89(2) 2.65(2) 3.373(2) 139.9(17) 4_566
N9 H9A N8 0.89(2) 2.08(2) 2.956(2) 168.8(19) 4_566
N9 H9B O2 0.90(2) 2.37(2) 2.8456(18) 113.2(15) .
N9 H9B N4 0.90(2) 2.09(2) 2.933(2) 155.9(18) .
O1 H1 O2 0.906(16) 1.554(17) 2.4578(16) 175(2) 4_466
O1 H1 N5 0.906(16) 2.346(18) 3.1770(16) 152(2) 4_466

loop_
_geom_torsion_atom_site_label_1
_geom_torsion_atom_site_label_2
_geom_torsion_atom_site_label_3
_geom_torsion_atom_site_label_4
_geom_torsion
_geom_torsion_site_symmetry_1
_geom_torsion_site_symmetry_2
_geom_torsion_site_symmetry_3
_geom_torsion_site_symmetry_4
_geom_torsion_publ_flag
C1 N1 N2 N3 -0.05(17) . . . . ?
O1 N1 N2 N3 -178.25(13) . . . . ?
N1 N2 N3 N4 -0.13(18) . . . . ?
N2 N3 N4 C1 0.26(17) . . . . ?
O2 N5 N6 N7 -179.69(13) . . . . ?
C2 N5 N6 N7 -0.46(17) . . . . ?
N5 N6 N7 N8 0.54(19) . . . . ?
N6 N7 N8 C2 -0.41(19) . . . . ?
N3 N4 C1 N1 -0.28(16) . . . . ?
N3 N4 C1 C2 179.25(14) . . . . ?
N2 N1 C1 N4 0.22(16) . . . . ?
O1 N1 C1 N4 178.22(13) . . . . ?
N2 N1 C1 C2 -179.33(13) . . . . ?
O1 N1 C1 C2 -1.3(2) . . . . ?
N7 N8 C2 N5 0.11(17) . . . . ?
N7 N8 C2 C1 179.80(15) . . . . ?
O2 N5 C2 N8 179.37(13) . . . . ?
N6 N5 C2 N8 0.22(16) . . . . ?
O2 N5 C2 C1 -0.3(2) . . . . ?
N6 N5 C2 C1 -179.49(13) . . . . ?
N4 C1 C2 N8 -178.84(14) . . . . ?
N1 C1 C2 N8 0.6(2) . . . . ?
N4 C1 C2 N5 0.8(2) . . . . ?
N1 C1 C2 N5 -179.74(13) . . . . ?
